data_4338770
loop_
_publ_author_name
'Surgenor, Brian A.'
'Chalmers, Brian A.'
'Athukorala Arachchige, Kasun S.'
'Slawin, Alexandra M. Z.'
'Woollins, J. Derek'
'B\"uhl, Michael'
'Kilian, Petr'

_publ_section_title
;
 Reactivity profile of a peri-substitution-stabilized
 phosphanylidene-phosphorane: synthetic, structural, and computational
 studies.
;
_journal_issue 13
_journal_name_full 'Inorganic chemistry'
_journal_page_first 6856
_journal_page_last 6866
_journal_paper_doi 10.1021/ic500697m
_journal_volume 53
_journal_year 2014
_chemical_formula_moiety 'C40 H50 Cl4 N2 P4 Zn'
_chemical_formula_sum 'C40 H50 Cl4 N2 P4 Zn'
_chemical_formula_weight 889.94
_space_group_IT_number 19
_symmetry_cell_setting orthorhombic
_symmetry_Int_Tables_number 19
_symmetry_space_group_name_Hall 'P 2ac 2ab'
_symmetry_space_group_name_H-M 'P 21 21 21'
_atom_sites_solution_hydrogens geom
_atom_sites_solution_primary direct
_atom_sites_solution_secondary difmap
_audit_creation_date 2013-06-26
_audit_creation_method 'by CrystalStructure 4.0'
_cell_angle_alpha 90.0000
_cell_angle_beta 90.0000
_cell_angle_gamma 90.0000
_cell_formula_units_Z 4
_cell_length_a 12.941(4)
_cell_length_b 16.141(4)
_cell_length_c 21.948(6)
_cell_measurement_reflns_used 10124
_cell_measurement_temperature 93
_cell_measurement_theta_max 25.35
_cell_measurement_theta_min 1.57
_cell_volume 4585(2)
_computing_cell_refinement 'CrystalClear-SM Expert 2.0 rc13'
_computing_data_collection 'CrystalClear-SM Expert 2.0 rc13 (Rigaku, 2009)'
_computing_data_reduction 'CrystalClear-SM Expert 2.0 rc13'
_computing_molecular_graphics 'CrystalStructure 4.0'
_computing_publication_material 'CrystalStructure 4.0 (Rigaku, 2010)'
_computing_structure_refinement 'SHELXL97 (Sheldrick, 2008)'
_computing_structure_solution 'SIR2004 (Burla, et al., 2005)'
_diffrn_ambient_temperature 93
_diffrn_detector_area_resol_mean 14.629
_diffrn_measured_fraction_theta_full 0.998
_diffrn_measured_fraction_theta_max 0.998
_diffrn_measurement_device_type 'Rigaku Mercury70'
_diffrn_measurement_method \w
_diffrn_radiation_type 'Mo K\a'
_diffrn_radiation_wavelength 0.71075
_diffrn_reflns_av_R_equivalents 0.1897
_diffrn_reflns_limit_h_max 15
_diffrn_reflns_limit_h_min -15
_diffrn_reflns_limit_k_max 19
_diffrn_reflns_limit_k_min -17
_diffrn_reflns_limit_l_max 26
_diffrn_reflns_limit_l_min -22
_diffrn_reflns_number 28966
_diffrn_reflns_theta_full 25.00
_diffrn_reflns_theta_max 25.00
_diffrn_standards_number 0
_exptl_absorpt_coefficient_mu 0.937
_exptl_absorpt_correction_T_max 0.991
_exptl_absorpt_correction_T_min 0.523
_exptl_absorpt_correction_type multi-scan
_exptl_absorpt_process_details 'REQAB (Rigaku, 1998)'
_exptl_crystal_colour colorless
_exptl_crystal_density_diffrn 1.289
_exptl_crystal_density_method 'not measured'
_exptl_crystal_description plate
_exptl_crystal_F_000 1848.00
_exptl_crystal_size_max 0.120
_exptl_crystal_size_mid 0.020
_exptl_crystal_size_min 0.010
_refine_diff_density_max 0.910
_refine_diff_density_min -0.710
_refine_ls_abs_structure_details 'Flack, H. D. (1983), Acta Cryst. A39, 876-881.  3580 Friedel Pairs'
_refine_ls_abs_structure_Flack 0.006(28)
_refine_ls_extinction_method none
_refine_ls_goodness_of_fit_ref 0.982
_refine_ls_hydrogen_treatment constr
_refine_ls_number_parameters 487
_refine_ls_number_reflns 8079
_refine_ls_number_restraints 46
_refine_ls_R_factor_gt 0.0863
_refine_ls_shift/su_max 0.000
_refine_ls_structure_factor_coef Fsqd
_refine_ls_weighting_details 'w = 1/[\s^2^(Fo^2^)+(0.0778P)^2^+0.0000P] where P=(Fo^2^+2Fc^2^)/3'
_refine_ls_weighting_scheme calc
_refine_ls_wR_factor_ref 0.2243
_reflns_number_gt 4325
_reflns_number_total 8079
_reflns_threshold_expression F^2^>2.0\s(F^2^)
_cod_data_source_file ic500697m_si_001.cif
_cod_data_source_block 14
_cod_depositor_comments 'Adding full bibliography for 4338761--4338770.cif.'
_cod_original_cell_volume 4584(2)
_cod_database_code 4338770

loop_
_symmetry_equiv_pos_site_id
_symmetry_equiv_pos_as_xyz
1 +X,+Y,+Z
2 1/2+X,1/2-Y,-Z
3 -X,1/2+Y,1/2-Z
4 1/2-X,-Y,1/2+Z

loop_
_atom_site_label
_atom_site_type_symbol
_atom_site_fract_x
_atom_site_fract_y
_atom_site_fract_z
_atom_site_U_iso_or_equiv
_atom_site_adp_type
_atom_site_occupancy
_atom_site_symmetry_multiplicity
_atom_site_calc_flag
_atom_site_refinement_flags
Zn1 Zn 0.70487(14) 0.80219(11) 0.72002(7) 0.0378(5) Uani 1.0 4 d .
Cl1 Cl 0.5696(4) 0.7947(3) 0.78751(16) 0.0481(11) Uani 1.0 4 d .
Cl2 Cl 0.6485(4) 0.8687(3) 0.63518(18) 0.0512(12) Uani 1.0 4 d .
Cl3 Cl 0.7472(4) 0.6699(3) 0.6953(2) 0.0547(13) Uani 1.0 4 d .
Cl4 Cl 0.8350(4) 0.8763(3) 0.76192(17) 0.0483(11) Uani 1.0 4 d .
P1 P 0.5650(4) 0.6128(3) 0.88362(17) 0.0335(10) Uani 1.0 4 d .
P2 P 0.6397(4) 0.7277(3) 0.92046(17) 0.0324(10) Uani 1.0 4 d .
P3 P 0.4929(4) 0.8044(3) 0.93401(16) 0.0328(9) Uani 1.0 4 d .
P4 P 0.5601(4) 0.9323(3) 0.93340(18) 0.0339(10) Uani 1.0 4 d .
N1 N 0.998(4) 0.307(2) 1.0189(15) 0.113(19) Uani 0.5000 4 d .
N2 N 0.996(3) 0.295(2) 0.8559(16) 0.081(10) Uani 0.5000 4 d .
N3 N 0.737(2) 0.2651(14) 0.7521(11) 0.121(9) Uani 1.0 4 d .
C1 C 0.5568(13) 0.5571(9) 0.9548(7) 0.035(4) Uani 1.0 4 d .
C2 C 0.5121(14) 0.4802(9) 0.9653(7) 0.040(4) Uani 1.0 4 d .
C3 C 0.5070(15) 0.4472(11) 1.0258(7) 0.048(5) Uani 1.0 4 d .
C4 C 0.5505(14) 0.4915(10) 1.0726(7) 0.041(4) Uani 1.0 4 d .
C5 C 0.6015(12) 0.5660(9) 1.0601(7) 0.034(4) Uani 1.0 4 d .
C6 C 0.6402(13) 0.6065(10) 1.1137(6) 0.036(4) Uani 1.0 4 d .
C7 C 0.6917(14) 0.6780(10) 1.1050(7) 0.043(5) Uani 1.0 4 d .
C8 C 0.6950(13) 0.7169(9) 1.0475(7) 0.038(4) Uani 1.0 4 d .
C9 C 0.6509(14) 0.6791(10) 0.9965(7) 0.041(4) Uani 1.0 4 d .
C10 C 0.6058(12) 0.6001(9) 1.0028(6) 0.031(4) Uani 1.0 4 d .
C11 C 0.5546(16) 0.4763(11) 1.1425(7) 0.049(5) Uani 1.0 4 d .
C12 C 0.6158(15) 0.5514(11) 1.1668(7) 0.047(5) Uani 1.0 4 d .
C13 C 0.4382(12) 0.6332(10) 0.8486(7) 0.038(4) Uani 1.0 4 d .
C14 C 0.3507(14) 0.6132(11) 0.8941(8) 0.050(5) Uani 1.0 4 d .
C15 C 0.4215(16) 0.5847(12) 0.7897(8) 0.064(6) Uani 1.0 4 d .
C16 C 0.6573(14) 0.5647(10) 0.8316(7) 0.040(4) Uani 1.0 4 d .
C17 C 0.7655(14) 0.5774(12) 0.8545(9) 0.063(6) Uani 1.0 4 d .
C18 C 0.6331(14) 0.4705(9) 0.8252(8) 0.047(5) Uani 1.0 4 d .
C19 C 0.5763(13) 0.9439(10) 1.0142(7) 0.036(4) Uani 1.0 4 d .
C20 C 0.6182(14) 1.0093(11) 1.0483(8) 0.047(5) Uani 1.0 4 d .
C21 C 0.6199(14) 1.0078(10) 1.1117(7) 0.042(5) Uani 1.0 4 d .
C22 C 0.5778(14) 0.9441(10) 1.1430(7) 0.039(5) Uani 1.0 4 d .
C23 C 0.5325(12) 0.8797(10) 1.1092(7) 0.034(4) Uani 1.0 4 d .
C24 C 0.4908(13) 0.8146(11) 1.1448(7) 0.043(5) Uani 1.0 4 d .
C25 C 0.4448(13) 0.7484(10) 1.1166(7) 0.040(4) Uani 1.0 4 d .
C26 C 0.4413(12) 0.7471(9) 1.0522(6) 0.031(4) Uani 1.0 4 d .
C27 C 0.4862(12) 0.8072(10) 1.0170(6) 0.033(4) Uani 1.0 4 d .
C28 C 0.5307(12) 0.8767(10) 1.0451(7) 0.035(4) Uani 1.0 4 d .
C29 C 0.5631(15) 0.9244(12) 1.2081(7) 0.056(5) Uani 1.0 4 d .
C30 C 0.5114(15) 0.8368(11) 1.2119(7) 0.050(5) Uani 1.0 4 d .
C31 C 0.4542(15) 0.9990(10) 0.9061(8) 0.046(5) Uani 1.0 4 d .
C32 C 0.3640(13) 0.9975(12) 0.9498(8) 0.057(6) Uani 1.0 4 d .
C33 C 0.4250(15) 0.9755(10) 0.8412(7) 0.048(5) Uani 1.0 4 d .
C34 C 0.6802(12) 0.9480(10) 0.8889(7) 0.037(4) Uani 1.0 4 d .
C35 C 0.6890(15) 1.0347(10) 0.8663(9) 0.055(5) Uani 1.0 4 d .
C36 C 0.7729(13) 0.9236(10) 0.9291(7) 0.041(4) Uani 1.0 4 d .
C37 C 0.903(3) 0.294(3) 1.0190(17) 0.059(11) Uani 0.5000 4 d .
C38 C 0.786(3) 0.277(3) 1.0237(17) 0.065(11) Uani 0.5000 4 d .
C39 C 0.926(3) 0.252(3) 0.8659(17) 0.064(11) Uani 0.5000 4 d .
C40 C 0.854(4) 0.199(3) 0.8912(17) 0.077(12) Uani 0.5000 4 d .
C41 C 0.679(2) 0.2598(14) 0.7920(11) 0.076(7) Uani 1.0 4 d .
C42 C 0.5966(18) 0.2488(13) 0.8391(10) 0.074(6) Uani 1.0 4 d .
H2 H 0.4849 0.4493 0.9322 0.0482 Uiso 1.0 4 calc R
H3 H 0.4741 0.3957 1.0334 0.0571 Uiso 1.0 4 calc R
H7 H 0.7267 0.7029 1.1383 0.0513 Uiso 1.0 4 calc R
H8 H 0.7276 0.7693 1.0434 0.0456 Uiso 1.0 4 calc R
H11A H 0.4842 0.4746 1.1601 0.0582 Uiso 1.0 4 calc R
H11B H 0.5906 0.4237 1.1519 0.0582 Uiso 1.0 4 calc R
H12A H 0.5742 0.5819 1.1972 0.0561 Uiso 1.0 4 calc R
H12B H 0.6805 0.5326 1.1865 0.0561 Uiso 1.0 4 calc R
H13 H 0.4344 0.6936 0.8387 0.0457 Uiso 1.0 4 calc R
H14A H 0.3515 0.5539 0.9035 0.0598 Uiso 1.0 4 calc R
H14B H 0.2840 0.6280 0.8760 0.0598 Uiso 1.0 4 calc R
H14C H 0.3611 0.6451 0.9316 0.0598 Uiso 1.0 4 calc R
H15A H 0.3542 0.5992 0.7722 0.0768 Uiso 1.0 4 calc R
H15B H 0.4235 0.5252 0.7984 0.0768 Uiso 1.0 4 calc R
H15C H 0.4763 0.5986 0.7605 0.0768 Uiso 1.0 4 calc R
H16 H 0.6506 0.5914 0.7907 0.0481 Uiso 1.0 4 calc R
H17A H 0.8145 0.5520 0.8260 0.0751 Uiso 1.0 4 calc R
H17B H 0.7728 0.5516 0.8946 0.0751 Uiso 1.0 4 calc R
H17C H 0.7798 0.6369 0.8576 0.0751 Uiso 1.0 4 calc R
H18A H 0.6401 0.4436 0.8651 0.0563 Uiso 1.0 4 calc R
H18B H 0.6816 0.4453 0.7964 0.0563 Uiso 1.0 4 calc R
H18C H 0.5623 0.4633 0.8103 0.0563 Uiso 1.0 4 calc R
H20 H 0.6463 1.0558 1.0275 0.0561 Uiso 1.0 4 calc R
H21 H 0.6512 1.0523 1.1333 0.0506 Uiso 1.0 4 calc R
H25 H 0.4160 0.7044 1.1398 0.0475 Uiso 1.0 4 calc R
H26 H 0.4064 0.7027 1.0326 0.0373 Uiso 1.0 4 calc R
H29A H 0.5182 0.9664 1.2276 0.0678 Uiso 1.0 4 calc R
H29B H 0.6305 0.9240 1.2295 0.0678 Uiso 1.0 4 calc R
H30A H 0.5585 0.7961 1.2311 0.0595 Uiso 1.0 4 calc R
H30B H 0.4462 0.8390 1.2355 0.0595 Uiso 1.0 4 calc R
H31 H 0.4809 1.0571 0.9050 0.0551 Uiso 1.0 4 calc R
H32A H 0.3356 0.9413 0.9518 0.0682 Uiso 1.0 4 calc R
H32B H 0.3105 1.0359 0.9356 0.0682 Uiso 1.0 4 calc R
H32C H 0.3875 1.0144 0.9904 0.0682 Uiso 1.0 4 calc R
H33A H 0.3720 1.0137 0.8261 0.0579 Uiso 1.0 4 calc R
H33B H 0.3980 0.9188 0.8406 0.0579 Uiso 1.0 4 calc R
H33C H 0.4863 0.9789 0.8151 0.0579 Uiso 1.0 4 calc R
H34 H 0.6784 0.9101 0.8529 0.0446 Uiso 1.0 4 calc R
H35A H 0.7529 1.0407 0.8428 0.0664 Uiso 1.0 4 calc R
H35B H 0.6902 1.0728 0.9010 0.0664 Uiso 1.0 4 calc R
H35C H 0.6296 1.0475 0.8403 0.0664 Uiso 1.0 4 calc R
H36A H 0.7758 0.9600 0.9647 0.0495 Uiso 1.0 4 calc R
H36B H 0.8369 0.9292 0.9055 0.0495 Uiso 1.0 4 calc R
H36C H 0.7651 0.8660 0.9424 0.0495 Uiso 1.0 4 calc R
H38A H 0.7495 0.3285 1.0338 0.0786 Uiso 0.5000 4 calc R
H38B H 0.7728 0.2357 1.0556 0.0786 Uiso 0.5000 4 calc R
H38C H 0.7602 0.2559 0.9846 0.0786 Uiso 0.5000 4 calc R
H40A H 0.8385 0.2168 0.9330 0.0926 Uiso 0.5000 4 calc R
H40B H 0.8808 0.1427 0.8915 0.0926 Uiso 0.5000 4 calc R
H40C H 0.7900 0.2011 0.8669 0.0926 Uiso 0.5000 4 calc R
H42A H 0.5871 0.1896 0.8474 0.0887 Uiso 1.0 4 calc R
H42B H 0.5315 0.2724 0.8241 0.0887 Uiso 1.0 4 calc R
H42C H 0.6171 0.2772 0.8766 0.0887 Uiso 1.0 4 calc R

loop_
_atom_site_aniso_label
_atom_site_aniso_U_11
_atom_site_aniso_U_22
_atom_site_aniso_U_33
_atom_site_aniso_U_12
_atom_site_aniso_U_13
_atom_site_aniso_U_23
Zn1 0.0310(11) 0.0461(10) 0.0362(9) 0.0012(9) 0.0000(9) 0.0057(9)
Cl1 0.042(3) 0.065(3) 0.0373(19) -0.009(3) 0.004(2) -0.002(3)
Cl2 0.045(3) 0.061(3) 0.047(3) -0.003(3) -0.011(2) 0.018(3)
Cl3 0.057(4) 0.044(3) 0.064(3) 0.005(2) 0.009(3) 0.004(3)
Cl4 0.040(3) 0.061(3) 0.043(3) -0.008(3) -0.005(2) 0.007(2)
P1 0.030(3) 0.039(3) 0.0311(19) -0.005(2) 0.0016(19) 0.002(2)
P2 0.032(3) 0.032(2) 0.033(2) -0.0041(18) -0.0003(19) -0.0020(18)
P3 0.030(3) 0.037(2) 0.0308(19) -0.000(2) 0.0029(18) -0.000(2)
P4 0.030(3) 0.037(3) 0.034(2) -0.0012(19) 0.000(2) 0.0009(19)
N1 0.22(6) 0.041(19) 0.08(3) -0.02(3) -0.08(4) -0.001(19)
N2 0.081(12) 0.079(12) 0.083(12) -0.009(7) 0.004(7) -0.007(7)
N3 0.11(3) 0.110(16) 0.14(2) -0.003(15) 0.042(17) -0.007(15)
C1 0.023(10) 0.040(9) 0.042(9) -0.007(8) -0.010(8) 0.002(8)
C2 0.041(12) 0.039(9) 0.040(9) -0.010(8) -0.000(9) 0.009(8)
C3 0.042(13) 0.058(11) 0.043(10) -0.013(9) 0.001(9) 0.016(10)
C4 0.036(11) 0.051(10) 0.035(9) 0.020(9) -0.001(9) 0.004(9)
C5 0.012(9) 0.042(9) 0.050(10) 0.008(7) 0.003(8) 0.024(9)
C6 0.027(11) 0.057(11) 0.023(7) 0.007(9) -0.003(7) 0.004(8)
C7 0.039(12) 0.046(10) 0.044(9) 0.013(9) -0.002(8) -0.019(9)
C8 0.024(10) 0.039(9) 0.051(10) -0.005(7) -0.008(8) 0.014(8)
C9 0.040(12) 0.050(10) 0.034(8) -0.012(9) -0.003(8) 0.002(8)
C10 0.031(10) 0.032(8) 0.029(8) 0.006(7) -0.001(7) 0.001(7)
C11 0.058(14) 0.061(11) 0.027(8) -0.006(10) 0.007(9) 0.020(9)
C12 0.047(13) 0.058(11) 0.035(9) 0.003(9) 0.002(8) -0.003(9)
C13 0.019(10) 0.060(10) 0.036(8) -0.004(8) -0.008(8) -0.004(8)
C14 0.024(11) 0.053(10) 0.073(12) -0.002(9) -0.001(9) 0.006(10)
C15 0.052(14) 0.086(13) 0.054(11) 0.004(11) -0.017(11) 0.005(11)
C16 0.036(12) 0.046(10) 0.039(9) -0.007(9) 0.006(8) -0.003(8)
C17 0.031(14) 0.077(13) 0.080(13) 0.004(10) 0.006(11) -0.022(12)
C18 0.041(13) 0.043(10) 0.057(11) 0.008(8) 0.015(9) -0.005(9)
C19 0.021(10) 0.046(9) 0.040(9) -0.009(8) -0.004(8) -0.004(8)
C20 0.041(12) 0.050(11) 0.049(10) -0.005(9) 0.012(9) -0.003(9)
C21 0.043(12) 0.044(10) 0.040(10) -0.007(9) -0.003(9) -0.011(9)
C22 0.053(13) 0.040(9) 0.023(7) 0.012(9) 0.003(8) -0.013(8)
C23 0.022(10) 0.051(10) 0.028(8) -0.003(8) 0.001(7) -0.012(8)
C24 0.020(10) 0.063(11) 0.046(9) 0.014(9) 0.012(8) 0.001(10)
C25 0.028(11) 0.048(10) 0.043(9) -0.011(8) 0.012(8) -0.007(9)
C26 0.024(10) 0.038(9) 0.031(8) -0.008(8) 0.004(7) 0.001(7)
C27 0.035(10) 0.043(9) 0.023(7) 0.003(8) -0.002(7) -0.019(8)
C28 0.019(10) 0.049(10) 0.038(9) 0.006(8) 0.007(7) -0.005(9)
C29 0.043(13) 0.090(14) 0.036(9) 0.009(11) -0.009(9) -0.011(10)
C30 0.043(12) 0.076(12) 0.030(8) -0.008(9) 0.009(9) -0.007(9)
C31 0.050(14) 0.034(9) 0.054(10) 0.008(8) 0.006(9) -0.009(9)
C32 0.017(11) 0.093(14) 0.061(11) 0.005(10) -0.007(9) -0.030(11)
C33 0.048(13) 0.053(11) 0.044(10) 0.019(9) -0.005(9) 0.014(9)
C34 0.022(11) 0.048(9) 0.042(9) -0.001(7) 0.001(8) 0.013(8)
C35 0.030(12) 0.066(12) 0.070(12) 0.006(9) -0.009(10) 0.031(10)
C36 0.032(12) 0.048(10) 0.044(9) -0.006(8) 0.001(8) 0.008(8)
C37 0.066(16) 0.051(15) 0.059(15) -0.004(12) -0.012(12) -0.012(12)
C38 0.069(13) 0.066(12) 0.062(12) -0.002(7) -0.004(7) 0.004(7)
C39 0.064(11) 0.064(11) 0.063(11) 0.0002(15) -0.0001(15) 0.0000(15)
C40 0.077(14) 0.078(13) 0.076(13) -0.000(7) -0.010(7) -0.003(7)
C41 0.065(12) 0.087(11) 0.076(11) 0.012(10) -0.005(10) 0.004(10)
C42 0.075(9) 0.072(8) 0.075(8) 0.007(6) 0.001(7) 0.002(6)

loop_
_atom_type_symbol
_atom_type_description
_atom_type_scat_dispersion_real
_atom_type_scat_dispersion_imag
_atom_type_scat_source
C C 0.0033 0.0016
;
International Tables for Crystallography
(1992, Vol. C, Tables 4.2.6.8 and 6.1.1.4)
;
H H 0.0000 0.0000
;
International Tables for Crystallography
(1992, Vol. C, Table 6.1.1.4)
;
P P 0.1023 0.0942
;
International Tables for Crystallography
(1992, Vol. C, Tables 4.2.6.8 and 6.1.1.4)
;
Cl Cl 0.1484 0.1585
;
International Tables for Crystallography
(1992, Vol. C, Tables 4.2.6.8 and 6.1.1.4)
;
Zn Zn 0.2839 1.4301
;
International Tables for Crystallography
(1992, Vol. C, Tables 4.2.6.8 and 6.1.1.4)
;
N N 0.0061 0.0033
;
International Tables for Crystallography
(1992, Vol. C, Tables 4.2.6.8 and 6.1.1.4)
;

loop_
_geom_angle_atom_site_label_1
_geom_angle_atom_site_label_2
_geom_angle_atom_site_label_3
_geom_angle
_geom_angle_publ_flag
Cl1 Zn1 Cl2 108.00(17) yes
Cl1 Zn1 Cl3 106.77(17) yes
Cl1 Zn1 Cl4 109.48(16) yes
Cl2 Zn1 Cl3 109.04(17) yes
Cl2 Zn1 Cl4 108.82(17) yes
Cl3 Zn1 Cl4 114.55(19) yes
P2 P1 C1 97.2(5) yes
P2 P1 C13 112.7(6) yes
P2 P1 C16 107.2(6) yes
C1 P1 C13 113.4(8) yes
C1 P1 C16 111.6(7) yes
C13 P1 C16 113.4(8) yes
P1 P2 P3 97.8(3) yes
P1 P2 C9 90.5(6) yes
P3 P2 C9 100.2(6) yes
P2 P3 P4 100.1(3) yes
P2 P3 C27 100.5(6) yes
P4 P3 C27 90.1(6) yes
P3 P4 C19 97.8(6) yes
P3 P4 C31 104.5(6) yes
P3 P4 C34 117.0(5) yes
C19 P4 C31 110.3(8) yes
C19 P4 C34 114.1(8) yes
C31 P4 C34 111.9(8) yes
P1 C1 C2 127.9(12) yes
P1 C1 C10 111.9(11) yes
C2 C1 C10 120.2(14) yes
C1 C2 C3 120.4(15) yes
C2 C3 C4 118.8(16) yes
C3 C4 C5 119.6(15) yes
C3 C4 C11 132.1(15) yes
C5 C4 C11 108.3(14) yes
C4 C5 C6 113.2(14) yes
C4 C5 C10 122.9(14) yes
C6 C5 C10 123.7(14) yes
C5 C6 C7 116.5(13) yes
C5 C6 C12 107.1(14) yes
C7 C6 C12 136.3(14) yes
C6 C7 C8 121.6(15) yes
C7 C8 C9 120.7(14) yes
P2 C9 C8 124.7(12) yes
P2 C9 C10 116.0(11) yes
C8 C9 C10 119.2(13) yes
C1 C10 C5 117.9(14) yes
C1 C10 C9 124.0(13) yes
C5 C10 C9 117.9(13) yes
C4 C11 C12 103.5(13) yes
C6 C12 C11 107.8(13) yes
P1 C13 C14 110.3(11) yes
P1 C13 C15 112.8(12) yes
C14 C13 C15 109.7(14) yes
P1 C16 C17 110.1(12) yes
P1 C16 C18 109.8(12) yes
C17 C16 C18 110.5(14) yes
P4 C19 C20 130.6(13) yes
P4 C19 C28 110.3(11) yes
C20 C19 C28 118.9(14) yes
C19 C20 C21 121.8(15) yes
C20 C21 C22 120.9(15) yes
C21 C22 C23 117.6(14) yes
C21 C22 C29 135.1(15) yes
C23 C22 C29 107.4(14) yes
C22 C23 C24 114.5(13) yes
C22 C23 C28 124.1(14) yes
C24 C23 C28 121.4(14) yes
C23 C24 C25 119.5(14) yes
C23 C24 C30 106.9(14) yes
C25 C24 C30 133.6(15) yes
C24 C25 C26 118.6(14) yes
C25 C26 C27 122.7(14) yes
P3 C27 C26 124.5(11) yes
P3 C27 C28 115.9(11) yes
C26 C27 C28 119.5(13) yes
C19 C28 C23 116.7(14) yes
C19 C28 C27 125.2(14) yes
C23 C28 C27 118.2(14) yes
C22 C29 C30 107.5(13) yes
C24 C30 C29 103.5(13) yes
P4 C31 C32 111.0(12) yes
P4 C31 C33 110.0(12) yes
C32 C31 C33 113.5(15) yes
P4 C34 C35 111.6(12) yes
P4 C34 C36 108.5(11) yes
C35 C34 C36 111.8(14) yes
N1 C37 C38 176(4) yes
N2 C39 C40 167(4) yes
N3 C41 C42 174(3) yes
C1 C2 H2 119.806 no
C3 C2 H2 119.803 no
C2 C3 H3 120.615 no
C4 C3 H3 120.609 no
C6 C7 H7 119.212 no
C8 C7 H7 119.208 no
C7 C8 H8 119.665 no
C9 C8 H8 119.655 no
C4 C11 H11A 111.051 no
C4 C11 H11B 111.052 no
C12 C11 H11A 111.059 no
C12 C11 H11B 111.059 no
H11A C11 H11B 109.029 no
C6 C12 H12A 110.154 no
C6 C12 H12B 110.152 no
C11 C12 H12A 110.155 no
C11 C12 H12B 110.146 no
H12A C12 H12B 108.456 no
P1 C13 H13 107.977 no
C14 C13 H13 107.967 no
C15 C13 H13 107.972 no
C13 C14 H14A 109.468 no
C13 C14 H14B 109.462 no
C13 C14 H14C 109.471 no
H14A C14 H14B 109.467 no
H14A C14 H14C 109.479 no
H14B C14 H14C 109.480 no
C13 C15 H15A 109.477 no
C13 C15 H15B 109.473 no
C13 C15 H15C 109.467 no
H15A C15 H15B 109.473 no
H15A C15 H15C 109.472 no
H15B C15 H15C 109.465 no
P1 C16 H16 108.807 no
C17 C16 H16 108.798 no
C18 C16 H16 108.788 no
C16 C17 H17A 109.481 no
C16 C17 H17B 109.463 no
C16 C17 H17C 109.472 no
H17A C17 H17B 109.467 no
H17A C17 H17C 109.477 no
H17B C17 H17C 109.468 no
C16 C18 H18A 109.476 no
C16 C18 H18B 109.477 no
C16 C18 H18C 109.473 no
H18A C18 H18B 109.463 no
H18A C18 H18C 109.472 no
H18B C18 H18C 109.468 no
C19 C20 H20 119.095 no
C21 C20 H20 119.107 no
C20 C21 H21 119.530 no
C22 C21 H21 119.525 no
C24 C25 H25 120.718 no
C26 C25 H25 120.704 no
C25 C26 H26 118.663 no
C27 C26 H26 118.685 no
C22 C29 H29A 110.196 no
C22 C29 H29B 110.199 no
C30 C29 H29A 110.201 no
C30 C29 H29B 110.199 no
H29A C29 H29B 108.499 no
C24 C30 H30A 111.059 no
C24 C30 H30B 111.068 no
C29 C30 H30A 111.063 no
C29 C30 H30B 111.063 no
H30A C30 H30B 109.036 no
P4 C31 H31 107.311 no
C32 C31 H31 107.319 no
C33 C31 H31 107.317 no
C31 C32 H32A 109.466 no
C31 C32 H32B 109.470 no
C31 C32 H32C 109.465 no
H32A C32 H32B 109.481 no
H32A C32 H32C 109.480 no
H32B C32 H32C 109.465 no
C31 C33 H33A 109.464 no
C31 C33 H33B 109.479 no
C31 C33 H33C 109.471 no
H33A C33 H33B 109.469 no
H33A C33 H33C 109.466 no
H33B C33 H33C 109.479 no
P4 C34 H34 108.288 no
C35 C34 H34 108.284 no
C36 C34 H34 108.290 no
C34 C35 H35A 109.475 no
C34 C35 H35B 109.456 no
C34 C35 H35C 109.464 no
H35A C35 H35B 109.479 no
H35A C35 H35C 109.480 no
H35B C35 H35C 109.475 no
C34 C36 H36A 109.472 no
C34 C36 H36B 109.463 no
C34 C36 H36C 109.466 no
H36A C36 H36B 109.478 no
H36A C36 H36C 109.481 no
H36B C36 H36C 109.466 no
C37 C38 H38A 109.474 no
C37 C38 H38B 109.471 no
C37 C38 H38C 109.462 no
H38A C38 H38B 109.473 no
H38A C38 H38C 109.479 no
H38B C38 H38C 109.469 no
C39 C40 H40A 109.468 no
C39 C40 H40B 109.472 no
C39 C40 H40C 109.473 no
H40A C40 H40B 109.468 no
H40A C40 H40C 109.469 no
H40B C40 H40C 109.478 no
C41 C42 H42A 109.470 no
C41 C42 H42B 109.467 no
C41 C42 H42C 109.474 no
H42A C42 H42B 109.468 no
H42A C42 H42C 109.486 no
H42B C42 H42C 109.463 no

loop_
_geom_bond_atom_site_label_1
_geom_bond_atom_site_label_2
_geom_bond_distance
_geom_bond_publ_flag
Zn1 Cl1 2.297(5) yes
Zn1 Cl2 2.270(5) yes
Zn1 Cl3 2.271(5) yes
Zn1 Cl4 2.262(5) yes
P1 P2 2.243(6) yes
P1 C1 1.805(15) yes
P1 C13 1.842(16) yes
P1 C16 1.825(17) yes
P2 P3 2.287(6) yes
P2 C9 1.851(15) yes
P3 P4 2.240(6) yes
P3 C27 1.824(13) yes
P4 C19 1.794(15) yes
P4 C31 1.843(18) yes
P4 C34 1.852(16) yes
N1 C37 1.25(6) yes
N2 C39 1.15(5) yes
N3 C41 1.16(4) yes
C1 C2 1.39(2) yes
C1 C10 1.41(2) yes
C2 C3 1.43(3) yes
C3 C4 1.37(3) yes
C4 C5 1.40(3) yes
C4 C11 1.55(3) yes
C5 C6 1.44(2) yes
C5 C10 1.37(2) yes
C6 C7 1.35(3) yes
C6 C12 1.50(3) yes
C7 C8 1.41(2) yes
C8 C9 1.40(2) yes
C9 C10 1.41(2) yes
C11 C12 1.54(3) yes
C13 C14 1.54(3) yes
C13 C15 1.53(3) yes
C16 C17 1.50(3) yes
C16 C18 1.56(2) yes
C19 C20 1.40(3) yes
C19 C28 1.41(3) yes
C20 C21 1.39(3) yes
C21 C22 1.35(3) yes
C22 C23 1.41(3) yes
C22 C29 1.48(2) yes
C23 C24 1.42(3) yes
C23 C28 1.41(2) yes
C24 C25 1.37(3) yes
C24 C30 1.54(3) yes
C25 C26 1.41(2) yes
C26 C27 1.37(2) yes
C27 C28 1.40(3) yes
C29 C30 1.57(3) yes
C31 C32 1.51(3) yes
C31 C33 1.52(3) yes
C34 C35 1.49(3) yes
C34 C36 1.54(3) yes
C37 C38 1.54(5) yes
C39 C40 1.39(6) yes
C41 C42 1.49(4) yes
C2 H2 0.950 no
C3 H3 0.950 no
C7 H7 0.950 no
C8 H8 0.950 no
C11 H11A 0.990 no
C11 H11B 0.990 no
C12 H12A 0.990 no
C12 H12B 0.990 no
C13 H13 1.000 no
C14 H14A 0.980 no
C14 H14B 0.980 no
C14 H14C 0.980 no
C15 H15A 0.980 no
C15 H15B 0.980 no
C15 H15C 0.980 no
C16 H16 1.000 no
C17 H17A 0.980 no
C17 H17B 0.980 no
C17 H17C 0.980 no
C18 H18A 0.980 no
C18 H18B 0.980 no
C18 H18C 0.980 no
C20 H20 0.950 no
C21 H21 0.950 no
C25 H25 0.950 no
C26 H26 0.950 no
C29 H29A 0.990 no
C29 H29B 0.990 no
C30 H30A 0.990 no
C30 H30B 0.990 no
C31 H31 1.000 no
C32 H32A 0.980 no
C32 H32B 0.980 no
C32 H32C 0.980 no
C33 H33A 0.980 no
C33 H33B 0.980 no
C33 H33C 0.980 no
C34 H34 1.000 no
C35 H35A 0.980 no
C35 H35B 0.980 no
C35 H35C 0.980 no
C36 H36A 0.980 no
C36 H36B 0.980 no
C36 H36C 0.980 no
C38 H38A 0.980 no
C38 H38B 0.980 no
C38 H38C 0.980 no
C40 H40A 0.980 no
C40 H40B 0.980 no
C40 H40C 0.980 no
C42 H42A 0.980 no
C42 H42B 0.980 no
C42 H42C 0.980 no

loop_
_geom_contact_atom_site_label_1
_geom_contact_atom_site_label_2
_geom_contact_distance
_geom_contact_publ_flag
_geom_contact_site_symmetry_2
P2 C17 3.261(19) no .
P3 C13 3.414(17) no .
P3 C32 3.552(19) no .
P3 C33 3.542(17) no .
C1 C4 2.79(3) no .
C1 C14 3.12(3) no .
C1 C17 3.50(3) no .
C1 C18 3.32(3) no .
C2 C5 2.75(3) no .
C2 C14 3.38(3) no .
C2 C18 3.45(3) no .
C3 C10 2.82(3) no .
C4 C7 3.59(3) no .
C5 C8 2.73(2) no .
C5 C26 3.59(2) no .
C6 C9 2.83(2) no .
C6 C25 3.41(3) no .
C7 C10 2.80(2) no .
C7 C24 3.52(3) no .
C7 C25 3.40(3) no .
C8 C26 3.32(3) no .
C8 C27 3.14(3) no .
C8 C28 3.34(3) no .
C9 C26 3.17(3) no .
C9 C27 3.00(3) no .
C10 C26 3.37(2) no .
C15 C16 3.20(3) no .
C15 C18 3.39(3) no .
C19 C22 2.83(2) no .
C19 C32 3.21(3) no .
C19 C36 3.17(3) no .
C20 C23 2.72(3) no .
C20 C36 3.57(3) no .
C21 C28 2.82(3) no .
C23 C26 2.75(2) no .
C24 C27 2.81(2) no .
C25 C28 2.83(3) no .
C28 C32 3.58(3) no .
C31 C35 3.21(3) no .
C33 C34 3.49(3) no .
C33 C35 3.59(3) no .
Cl1 P2 3.242(6) no .
Cl1 P3 3.369(6) no .
Cl1 C13 3.388(17) no .
Cl1 C42 3.59(3) no 3_656
Cl2 C2 3.525(17) no 3_656
Cl2 C38 3.50(4) no 4_664
P2 Cl1 3.242(6) no .
P3 Cl1 3.369(6) no .
N1 N2 3.58(5) no .
N1 C31 3.59(4) no 2_567
N1 C39 3.59(5) no .
N1 C42 3.49(4) no 2_557
N2 N1 3.58(5) no .
N3 C7 3.48(3) no 4_664
N3 C39 3.51(5) no .
N3 C40 3.57(5) no .
C2 Cl2 3.525(17) no 3_646
C3 C40 3.59(5) no 2_457
C5 C32 3.55(3) no 2_567
C7 N3 3.48(3) no 4_665
C13 Cl1 3.388(17) no .
C14 C21 3.57(3) no 2_467
C15 C41 3.59(3) no 3_656
C17 C24 3.40(3) no 2_567
C18 C41 3.53(3) no .
C21 C14 3.57(3) no 2_567
C24 C17 3.40(3) no 2_467
C26 C36 3.54(3) no 2_467
C31 N1 3.59(4) no 2_467
C32 C5 3.55(3) no 2_467
C32 C37 3.47(5) no 2_467
C35 C40 3.45(5) no 1_565
C36 C26 3.54(3) no 2_567
C37 C32 3.47(5) no 2_567
C37 C39 3.44(6) no .
C37 C40 3.26(6) no .
C38 Cl2 3.50(4) no 4_665
C38 C40 3.29(6) no .
C39 N1 3.59(5) no .
C39 N3 3.51(5) no .
C39 C37 3.44(6) no .
C39 C41 3.59(5) no .
C40 N3 3.57(5) no .
C40 C3 3.59(5) no 2_557
C40 C35 3.45(5) no 1_545
C40 C37 3.26(6) no .
C40 C38 3.29(6) no .
C40 C41 3.29(5) no .
C41 C15 3.59(3) no 3_646
C41 C18 3.53(3) no .
C41 C39 3.59(5) no .
C41 C40 3.29(5) no .
C42 Cl1 3.59(3) no 3_646
C42 N1 3.49(4) no 2_457
P1 H2 3.0299 no .
P1 H14A 2.9547 no .
P1 H14C 2.8887 no .
P1 H15B 2.9759 no .
P1 H15C 2.9446 no .
P1 H17B 2.8749 no .
P1 H17C 2.8636 no .
P1 H18A 2.9274 no .
P1 H18C 2.9014 no .
P2 H8 3.0037 no .
P2 H13 3.2533 no .
P2 H17B 3.3718 no .
P2 H17C 2.7092 no .
P2 H34 3.3335 no .
P2 H36C 2.8005 no .
P3 H13 2.8548 no .
P3 H14C 3.0867 no .
P3 H26 2.9386 no .
P3 H32A 3.0297 no .
P3 H33B 3.0190 no .
P3 H34 3.4412 no .
P4 H20 3.0793 no .
P4 H32A 2.9377 no .
P4 H32C 2.8825 no .
P4 H33B 2.9317 no .
P4 H33C 2.8673 no .
P4 H35B 2.9117 no .
P4 H35C 2.9057 no .
P4 H36A 2.9084 no .
P4 H36C 2.8666 no .
N1 H38A 3.2476 no .
N1 H38B 3.2291 no .
N1 H38C 3.2695 no .
N2 H40A 2.9282 no .
N2 H40B 2.9710 no .
N2 H40C 3.0673 no .
N3 H42A 3.1004 no .
N3 H42B 3.0942 no .
N3 H42C 3.1478 no .
C1 H3 3.3028 no .
C1 H14A 2.8853 no .
C1 H14C 2.9470 no .
C1 H17B 3.0935 no .
C1 H18A 2.8985 no .
C1 H18C 3.5160 no .
C1 H26 3.4968 no .
C2 H14A 2.7525 no .
C2 H14C 3.3838 no .
C2 H18A 2.8167 no .
C2 H18C 3.4751 no .
C3 H11A 2.9958 no .
C3 H11B 2.9972 no .
C4 H2 3.2688 no .
C4 H12A 3.1148 no .
C4 H12B 3.0852 no .
C5 H3 3.2599 no .
C5 H7 3.2332 no .
C5 H11A 3.0501 no .
C5 H11B 3.0597 no .
C5 H12A 3.0417 no .
C5 H12B 3.0061 no .
C5 H26 3.4071 no .
C6 H8 3.2507 no .
C6 H11A 3.1058 no .
C6 H11B 3.1338 no .
C6 H25 3.3538 no .
C7 H12A 2.9704 no .
C7 H12B 2.9561 no .
C8 H36C 3.4545 no .
C9 H7 3.2856 no .
C9 H17B 3.4237 no .
C9 H17C 3.5414 no .
C9 H26 3.2847 no .
C9 H36C 3.5631 no .
C10 H2 3.2826 no .
C10 H8 3.2769 no .
C10 H17B 3.3042 no .
C10 H26 3.1350 no .
C11 H3 2.9180 no .
C12 H7 2.9030 no .
C13 H2 3.5420 no .
C13 H16 3.1027 no .
C13 H18C 3.2876 no .
C14 H2 3.2738 no .
C14 H15A 2.6838 no .
C14 H15B 2.7048 no .
C14 H15C 3.3594 no .
C14 H26 3.4430 no .
C15 H14A 2.7042 no .
C15 H14B 2.6918 no .
C15 H14C 3.3563 no .
C15 H16 2.9664 no .
C15 H18C 2.7136 no .
C16 H13 3.5593 no .
C16 H15B 3.1773 no .
C16 H15C 2.8671 no .
C17 H18A 2.7115 no .
C17 H18B 2.7108 no .
C17 H18C 3.3538 no .
C18 H2 3.0505 no .
C18 H15B 2.9129 no .
C18 H15C 3.2267 no .
C18 H17A 2.6912 no .
C18 H17B 2.7033 no .
C18 H17C 3.3650 no .
C19 H8 3.4905 no .
C19 H21 3.2927 no .
C19 H31 3.2557 no .
C19 H32A 3.4030 no .
C19 H32C 2.7445 no .
C19 H35B 3.5592 no .
C19 H36A 2.8125 no .
C19 H36C 3.1668 no .
C20 H32C 3.2462 no .
C20 H35B 3.5159 no .
C20 H36A 2.8549 no .
C21 H29A 2.9403 no .
C21 H29B 2.9200 no .
C22 H20 3.2339 no .
C22 H30A 3.0839 no .
C22 H30B 3.1454 no .
C23 H8 3.4099 no .
C23 H21 3.2250 no .
C23 H25 3.2753 no .
C23 H29A 2.9582 no .
C23 H29B 3.0152 no .
C23 H30A 3.0167 no .
C23 H30B 3.0599 no .
C24 H7 3.5484 no .
C24 H26 3.2438 no .
C24 H29A 3.0703 no .
C24 H29B 3.1358 no .
C25 H30A 3.0127 no .
C25 H30B 2.9911 no .
C26 H14C 3.2864 no .
C27 H8 3.2354 no .
C27 H25 3.2911 no .
C27 H32A 3.2461 no .
C28 H8 3.0813 no .
C28 H20 3.2766 no .
C28 H26 3.2490 no .
C28 H32A 3.4147 no .
C28 H32C 3.1321 no .
C29 H21 2.8735 no .
C30 H25 2.9332 no .
C31 H34 3.4418 no .
C31 H35B 3.2801 no .
C31 H35C 2.8031 no .
C32 H33A 2.7294 no .
C32 H33B 2.7475 no .
C32 H33C 3.3669 no .
C33 H32A 2.7447 no .
C33 H32B 2.7270 no .
C33 H32C 3.3692 no .
C33 H34 3.4541 no .
C33 H35C 2.8915 no .
C34 H20 3.5323 no .
C34 H31 3.1428 no .
C34 H33C 3.0281 no .
C35 H20 3.5973 no .
C35 H31 2.8464 no .
C35 H33C 2.9924 no .
C35 H36A 2.7164 no .
C35 H36B 2.7021 no .
C35 H36C 3.3421 no .
C36 H8 3.5835 no .
C36 H20 3.4511 no .
C36 H35A 2.6874 no .
C36 H35B 2.7069 no .
C36 H35C 3.3520 no .
H2 H3 2.3869 no .
H2 H14A 2.4952 no .
H2 H14C 3.5431 no .
H2 H15B 3.2797 no .
H2 H18A 2.4929 no .
H2 H18C 2.8662 no .
H3 H11A 3.0624 no .
H3 H11B 3.0417 no .
H7 H8 2.3436 no .
H7 H12A 3.0626 no .
H7 H12B 3.0056 no .
H7 H30A 3.3393 no .
H8 H36A 3.5834 no .
H8 H36C 2.7534 no .
H11A H12A 2.2407 no .
H11A H12B 2.7683 no .
H11B H12A 2.7480 no .
H11B H12B 2.2401 no .
H12A H25 3.1139 no .
H12A H30A 3.5429 no .
H13 H14A 2.8742 no .
H13 H14B 2.3621 no .
H13 H14C 2.3817 no .
H13 H15A 2.3504 no .
H13 H15B 2.8621 no .
H13 H15C 2.3636 no .
H13 H16 3.4144 no .
H14A H15A 2.9728 no .
H14A H15B 2.5308 no .
H14B H15A 2.4949 no .
H14B H15B 2.9855 no .
H14B H15C 3.5827 no .
H14C H15A 3.5759 no .
H14C H15B 3.5976 no .
H14C H26 2.4754 no .
H15A H18C 3.5726 no .
H15B H16 3.1323 no .
H15B H18A 3.4256 no .
H15B H18B 3.5810 no .
H15B H18C 2.0721 no .
H15C H16 2.3540 no .
H15C H18C 2.6835 no .
H16 H17A 2.3462 no .
H16 H17B 2.8501 no .
H16 H17C 2.3439 no .
H16 H18A 2.8942 no .
H16 H18B 2.3953 no .
H16 H18C 2.4016 no .
H17A H18A 2.9812 no .
H17A H18B 2.5187 no .
H17A H18C 3.5805 no .
H17B H18A 2.5323 no .
H17B H18B 2.9983 no .
H17B H18C 3.5898 no .
H20 H21 2.3236 no .
H20 H31 3.4365 no .
H20 H32C 3.5109 no .
H20 H35B 2.8470 no .
H20 H36A 2.6642 no .
H21 H29A 3.0266 no .
H21 H29B 2.9683 no .
H25 H26 2.3543 no .
H25 H30A 3.1005 no .
H25 H30B 3.0475 no .
H29A H30A 2.7991 no .
H29A H30B 2.2640 no .
H29B H30A 2.2651 no .
H29B H30B 2.7540 no .
H31 H32A 2.8434 no .
H31 H32B 2.3302 no .
H31 H32C 2.3341 no .
H31 H33A 2.3407 no .
H31 H33B 2.8520 no .
H31 H33C 2.3443 no .
H31 H35B 2.7210 no .
H31 H35C 2.3975 no .
H32A H33A 3.0322 no .
H32A H33B 2.5952 no .
H32B H33A 2.5565 no .
H32B H33B 3.0326 no .
H33A H35C 3.3924 no .
H33C H34 2.8464 no .
H33C H35B 3.5803 no .
H33C H35C 2.2297 no .
H34 H35A 2.3290 no .
H34 H35B 2.8356 no .
H34 H35C 2.3226 no .
H34 H36A 2.8746 no .
H34 H36B 2.3744 no .
H34 H36C 2.3719 no .
H35A H36A 2.9906 no .
H35A H36B 2.5127 no .
H35A H36C 3.5715 no .
H35B H36A 2.5491 no .
H35B H36B 2.9981 no .
H35B H36C 3.5929 no .
H35C H36B 3.5905 no .
Zn1 H21 3.5507 no 4_674
Zn1 H34 3.4136 no .
Zn1 H42B 3.2450 no 3_656
Cl1 H13 2.6425 no .
Cl1 H15C 3.4394 no .
Cl1 H16 3.4459 no .
Cl1 H33B 3.2088 no .
Cl1 H33C 3.2193 no .
Cl1 H34 2.7404 no .
Cl1 H42B 2.8011 no 3_656
Cl2 H2 2.6184 no 3_656
Cl2 H14A 3.1069 no 3_656
Cl2 H15B 3.0611 no 3_656
Cl2 H18C 3.3474 no 3_656
Cl2 H21 2.8892 no 4_674
Cl2 H38B 2.6326 no 4_664
Cl2 H42B 2.9401 no 3_656
Cl3 H11B 2.7560 no 4_664
Cl3 H12B 3.4044 no 4_664
Cl3 H16 2.7475 no .
Cl3 H17A 3.5515 no .
Cl3 H30B 2.9945 no 2_567
Cl3 H33A 2.9925 no 3_646
Cl3 H38A 3.5436 no 4_664
Cl3 H38B 3.4344 no 4_664
Cl4 H11A 3.5285 no 2_567
Cl4 H12A 3.2922 no 2_567
Cl4 H21 3.0536 no 4_674
Cl4 H25 2.7302 no 2_567
Cl4 H29A 3.2582 no 4_674
Cl4 H29B 3.3306 no 4_674
Cl4 H34 2.8967 no .
Cl4 H35A 3.3647 no .
Cl4 H36B 3.2656 no .
N1 H3 3.4742 no 2_557
N1 H20 3.1096 no 2_567
N1 H31 2.7695 no 2_567
N1 H32C 3.2287 no 2_567
N1 H38C 3.5442 no 2_557
N1 H40A 3.1474 no .
N1 H42A 3.1545 no 2_557
N1 H42C 3.0779 no 2_557
N2 H21 3.1965 no 2_567
N2 H30A 3.1838 no 4_664
N2 H30B 3.4954 no 4_664
N3 H7 2.5927 no 4_664
N3 H13 3.1961 no 3_646
N3 H14B 3.5874 no 3_646
N3 H15A 2.9739 no 3_646
N3 H18B 3.1483 no .
N3 H29B 3.5375 no 4_664
N3 H30A 2.8649 no 4_664
N3 H40C 2.8096 no .
C2 H36A 3.5563 no 2_467
C3 H36A 3.3527 no 2_467
C3 H36B 3.3312 no 2_467
C3 H40A 3.5472 no 2_457
C3 H40B 2.8411 no 2_457
C4 H32B 3.3982 no 2_567
C4 H36B 3.0839 no 2_467
C4 H40B 3.1843 no 2_457
C5 H32A 3.0420 no 2_567
C5 H32B 3.1668 no 2_567
C5 H36B 3.5079 no 2_467
C6 H32A 3.0081 no 2_567
C6 H32B 3.3623 no 2_567
C6 H33B 3.5077 no 2_567
C7 H14B 3.3763 no 2_567
C7 H32A 2.9537 no 2_567
C7 H33B 3.3161 no 2_567
C8 H14B 3.2271 no 2_567
C8 H14C 3.1301 no 2_567
C8 H26 3.5016 no 2_567
C8 H32A 3.1349 no 2_567
C9 H32A 3.2820 no 2_567
C10 H32A 3.2077 no 2_567
C11 H29A 3.0082 no 3_647
C11 H30B 3.4765 no 3_647
C11 H36B 3.3726 no 2_467
C11 H40B 3.0498 no 2_457
C12 H29A 3.2042 no 3_647
C12 H33A 3.4811 no 2_567
C14 H7 3.4484 no 2_467
C14 H8 2.8317 no 2_467
C14 H36A 3.4557 no 2_467
C15 H33C 3.1023 no 3_646
C15 H35C 2.9881 no 3_646
C15 H42A 3.4536 no 3_656
C16 H33A 3.5779 no 3_646
C17 H30B 3.3439 no 2_567
C18 H33A 3.3944 no 3_646
C18 H33C 3.4482 no 3_646
C18 H42B 3.4571 no .
C18 H42C 3.3232 no .
C20 H14A 3.3574 no 2_567
C20 H14B 3.5039 no 2_567
C21 H14A 3.1758 no 2_567
C21 H14B 3.0644 no 2_567
C22 H14B 2.9413 no 2_567
C22 H17A 3.4754 no 2_467
C23 H14B 3.2735 no 2_567
C23 H17A 3.3472 no 2_467
C23 H17B 3.5397 no 2_467
C23 H17C 3.3613 no 2_467
C24 H17A 3.2017 no 2_467
C24 H17C 2.8410 no 2_467
C25 H17C 2.8825 no 2_467
C25 H36B 3.2263 no 2_467
C25 H36C 3.2405 no 2_467
C26 H8 3.4822 no 2_467
C26 H17C 3.4337 no 2_467
C26 H36B 3.2836 no 2_467
C26 H36C 2.9235 no 2_467
C29 H11A 3.0651 no 3_657
C29 H14B 3.5069 no 2_567
C29 H17A 3.3250 no 2_467
C30 H11A 3.5821 no 3_657
C30 H11B 3.5543 no 3_657
C30 H17A 3.2263 no 2_467
C30 H17C 3.3905 no 2_467
C32 H38A 3.1961 no 2_467
C33 H12B 3.2254 no 2_467
C33 H15C 3.2503 no 3_656
C33 H16 3.5825 no 3_656
C33 H18B 3.3558 no 3_656
C33 H18C 3.3343 no 3_656
C35 H15A 3.2629 no 3_656
C35 H40B 3.0838 no 1_565
C35 H40C 2.9883 no 1_565
C35 H42A 2.8577 no 1_565
C36 H14C 3.4477 no 2_567
C36 H25 3.1588 no 2_567
C36 H26 2.8010 no 2_567
C37 H3 3.3946 no 2_557
C37 H31 3.0972 no 2_567
C37 H32B 3.1588 no 2_567
C37 H32C 3.1094 no 2_567
C37 H40A 2.4084 no .
C38 H32B 3.1678 no 2_567
C38 H40A 2.3167 no .
C39 H3 3.3126 no 2_557
C39 H11B 3.5700 no 2_557
C39 H30A 3.0657 no 4_664
C39 H38C 3.3766 no .
C40 H3 2.7435 no 2_557
C40 H11A 3.4649 no 2_557
C40 H35A 3.0624 no 1_545
C40 H35B 2.9474 no 1_545
C40 H38C 2.5480 no .
C40 H42A 3.5829 no .
C40 H42C 3.3230 no .
C41 H13 3.3923 no 3_646
C41 H15A 2.9808 no 3_646
C41 H15C 3.4809 no 3_646
C41 H18A 3.4087 no .
C41 H18B 2.9959 no .
C41 H40C 2.3833 no .
C42 H15A 3.4935 no 3_646
C42 H15C 3.3981 no 3_646
C42 H18A 3.2445 no .
C42 H18B 3.4853 no .
C42 H18C 3.5468 no .
C42 H35B 3.3739 no 1_545
C42 H35C 3.2774 no 1_545
C42 H40C 2.6896 no .
H2 Cl2 2.6184 no 3_646
H2 H42C 3.4826 no .
H3 N1 3.4742 no 2_457
H3 C37 3.3946 no 2_457
H3 C39 3.3126 no 2_457
H3 C40 2.7435 no 2_457
H3 H36A 3.4665 no 2_467
H3 H36B 3.5974 no 2_467
H3 H40A 2.6302 no 2_457
H3 H40B 2.1356 no 2_457
H3 H40C 3.5923 no 2_457
H7 N3 2.5927 no 4_665
H7 C14 3.4484 no 2_567
H7 H13 3.2054 no 2_567
H7 H14B 2.8452 no 2_567
H7 H14C 3.3770 no 2_567
H7 H32A 3.3637 no 2_567
H7 H33B 2.9980 no 2_567
H8 C14 2.8317 no 2_567
H8 C26 3.4822 no 2_567
H8 H14A 3.4748 no 2_567
H8 H14B 2.5319 no 2_567
H8 H14C 2.2799 no 2_567
H8 H26 2.8884 no 2_567
H11A Cl4 3.5285 no 2_467
H11A C29 3.0651 no 3_647
H11A C30 3.5821 no 3_647
H11A C40 3.4649 no 2_457
H11A H29A 2.4689 no 3_647
H11A H29B 2.9573 no 3_647
H11A H30B 3.2937 no 3_647
H11A H35A 3.0045 no 2_467
H11A H36B 2.8501 no 2_467
H11A H40B 2.5797 no 2_457
H11B Cl3 2.7560 no 4_665
H11B C30 3.5543 no 3_647
H11B C39 3.5700 no 2_457
H11B H29A 3.0740 no 3_647
H11B H30B 2.8638 no 3_647
H11B H32B 3.4953 no 2_567
H11B H40B 3.0701 no 2_457
H12A Cl4 3.2922 no 2_467
H12A H29A 2.7615 no 3_647
H12B Cl3 3.4044 no 4_665
H12B C33 3.2254 no 2_567
H12B H17A 3.3523 no 4_665
H12B H18B 3.0211 no 4_665
H12B H29A 3.3624 no 3_647
H12B H32B 3.3515 no 2_567
H12B H33A 2.6033 no 2_567
H12B H33B 2.9828 no 2_567
H13 Cl1 2.6425 no .
H13 N3 3.1961 no 3_656
H13 C41 3.3923 no 3_656
H13 H7 3.2054 no 2_467
H14A Cl2 3.1069 no 3_646
H14A C20 3.3574 no 2_467
H14A C21 3.1758 no 2_467
H14A H8 3.4748 no 2_467
H14A H20 3.5325 no 2_467
H14A H21 3.2114 no 2_467
H14A H36A 3.0617 no 2_467
H14B N3 3.5874 no 3_656
H14B C7 3.3763 no 2_467
H14B C8 3.2271 no 2_467
H14B C20 3.5039 no 2_467
H14B C21 3.0644 no 2_467
H14B C22 2.9413 no 2_467
H14B C23 3.2735 no 2_467
H14B C29 3.5069 no 2_467
H14B H7 2.8452 no 2_467
H14B H8 2.5319 no 2_467
H14B H21 3.3864 no 2_467
H14B H29B 3.1634 no 2_467
H14C C8 3.1301 no 2_467
H14C C36 3.4477 no 2_467
H14C H7 3.3770 no 2_467
H14C H8 2.2799 no 2_467
H14C H36A 3.0453 no 2_467
H14C H36C 3.0371 no 2_467
H15A N3 2.9739 no 3_656
H15A C35 3.2629 no 3_646
H15A C41 2.9808 no 3_656
H15A C42 3.4935 no 3_656
H15A H29B 2.9198 no 2_467
H15A H33C 3.4214 no 3_646
H15A H35A 3.0316 no 3_646
H15A H35C 2.6147 no 3_646
H15A H42A 3.0982 no 3_656
H15B Cl2 3.0611 no 3_646
H15B H33C 2.8502 no 3_646
H15B H35C 3.1402 no 3_646
H15C Cl1 3.4394 no .
H15C C33 3.2503 no 3_646
H15C C41 3.4809 no 3_656
H15C C42 3.3981 no 3_656
H15C H33A 3.0574 no 3_646
H15C H33C 2.5925 no 3_646
H15C H35C 2.7295 no 3_646
H15C H42A 2.9055 no 3_656
H15C H42B 3.3662 no 3_656
H16 Cl1 3.4459 no .
H16 Cl3 2.7475 no .
H16 C33 3.5825 no 3_646
H16 H33A 2.8681 no 3_646
H16 H33C 3.4385 no 3_646
H17A Cl3 3.5515 no .
H17A C22 3.4754 no 2_567
H17A C23 3.3472 no 2_567
H17A C24 3.2017 no 2_567
H17A C29 3.3250 no 2_567
H17A C30 3.2263 no 2_567
H17A H12B 3.3523 no 4_664
H17A H29A 2.9019 no 2_567
H17A H30B 2.7963 no 2_567
H17B C23 3.5397 no 2_567
H17B H32A 3.4692 no 2_567
H17B H32C 3.1149 no 2_567
H17C C23 3.3613 no 2_567
H17C C24 2.8410 no 2_567
H17C C25 2.8825 no 2_567
H17C C26 3.4337 no 2_567
H17C C30 3.3905 no 2_567
H17C H25 3.1099 no 2_567
H17C H30B 2.9938 no 2_567
H18A C41 3.4087 no .
H18A C42 3.2445 no .
H18A H42B 3.2278 no .
H18A H42C 2.7136 no .
H18B N3 3.1483 no .
H18B C33 3.3558 no 3_646
H18B C41 2.9959 no .
H18B C42 3.4853 no .
H18B H12B 3.0211 no 4_664
H18B H33A 2.9876 no 3_646
H18B H33B 3.2077 no 3_646
H18B H33C 3.3168 no 3_646
H18B H42B 3.4546 no .
H18B H42C 3.3403 no .
H18C Cl2 3.3474 no 3_646
H18C C33 3.3343 no 3_646
H18C C42 3.5468 no .
H18C H33A 3.2157 no 3_646
H18C H33B 3.4276 no 3_646
H18C H33C 2.8334 no 3_646
H18C H42B 3.1219 no .
H18C H42C 3.4123 no .
H20 N1 3.1096 no 2_467
H20 H14A 3.5325 no 2_567
H20 H38B 3.3897 no 1_565
H21 Zn1 3.5507 no 4_675
H21 Cl2 2.8892 no 4_675
H21 Cl4 3.0536 no 4_675
H21 N2 3.1965 no 2_467
H21 H14A 3.2114 no 2_567
H21 H14B 3.3864 no 2_567
H25 Cl4 2.7302 no 2_467
H25 C36 3.1588 no 2_467
H25 H17C 3.1099 no 2_467
H25 H34 3.5909 no 2_467
H25 H36B 2.5862 no 2_467
H25 H36C 2.8913 no 2_467
H26 C8 3.5016 no 2_467
H26 C36 2.8010 no 2_467
H26 H8 2.8884 no 2_467
H26 H36A 3.1236 no 2_467
H26 H36B 2.6803 no 2_467
H26 H36C 2.2077 no 2_467
H29A Cl4 3.2582 no 4_675
H29A C11 3.0082 no 3_657
H29A C12 3.2042 no 3_657
H29A H11A 2.4689 no 3_657
H29A H11B 3.0740 no 3_657
H29A H12A 2.7615 no 3_657
H29A H12B 3.3624 no 3_657
H29A H17A 2.9019 no 2_467
H29B Cl4 3.3306 no 4_675
H29B N3 3.5375 no 4_665
H29B H11A 2.9573 no 3_657
H29B H14B 3.1634 no 2_567
H29B H15A 2.9198 no 2_567
H29B H35A 2.9651 no 4_675
H30A N2 3.1838 no 4_665
H30A N3 2.8649 no 4_665
H30A C39 3.0657 no 4_665
H30A H40C 3.5679 no 4_665
H30B Cl3 2.9945 no 2_467
H30B N2 3.4954 no 4_665
H30B C11 3.4765 no 3_657
H30B C17 3.3439 no 2_467
H30B H11A 3.2937 no 3_657
H30B H11B 2.8638 no 3_657
H30B H17A 2.7963 no 2_467
H30B H17C 2.9938 no 2_467
H31 N1 2.7695 no 2_467
H31 C37 3.0972 no 2_467
H31 H42A 2.8398 no 1_565
H32A C5 3.0420 no 2_467
H32A C6 3.0081 no 2_467
H32A C7 2.9537 no 2_467
H32A C8 3.1349 no 2_467
H32A C9 3.2820 no 2_467
H32A C10 3.2077 no 2_467
H32A H7 3.3637 no 2_467
H32A H17B 3.4692 no 2_467
H32B C4 3.3982 no 2_467
H32B C5 3.1668 no 2_467
H32B C6 3.3623 no 2_467
H32B C37 3.1588 no 2_467
H32B C38 3.1678 no 2_467
H32B H11B 3.4953 no 2_467
H32B H12B 3.3515 no 2_467
H32B H38A 2.4225 no 2_467
H32C N1 3.2287 no 2_467
H32C C37 3.1094 no 2_467
H32C H17B 3.1149 no 2_467
H32C H38A 3.1475 no 2_467
H33A Cl3 2.9925 no 3_656
H33A C12 3.4811 no 2_467
H33A C16 3.5779 no 3_656
H33A C18 3.3944 no 3_656
H33A H12B 2.6033 no 2_467
H33A H15C 3.0574 no 3_656
H33A H16 2.8681 no 3_656
H33A H18B 2.9876 no 3_656
H33A H18C 3.2157 no 3_656
H33B Cl1 3.2088 no .
H33B C6 3.5077 no 2_467
H33B C7 3.3161 no 2_467
H33B H7 2.9980 no 2_467
H33B H12B 2.9828 no 2_467
H33B H18B 3.2077 no 3_656
H33B H18C 3.4276 no 3_656
H33C Cl1 3.2193 no .
H33C C15 3.1023 no 3_656
H33C C18 3.4482 no 3_656
H33C H15A 3.4214 no 3_656
H33C H15B 2.8502 no 3_656
H33C H15C 2.5925 no 3_656
H33C H16 3.4385 no 3_656
H33C H18B 3.3168 no 3_656
H33C H18C 2.8334 no 3_656
H34 Zn1 3.4136 no .
H34 Cl1 2.7404 no .
H34 Cl4 2.8967 no .
H34 H25 3.5909 no 2_567
H35A Cl4 3.3647 no .
H35A C40 3.0624 no 1_565
H35A H11A 3.0045 no 2_567
H35A H15A 3.0316 no 3_656
H35A H29B 2.9651 no 4_674
H35A H40B 2.5672 no 1_565
H35A H40C 2.6861 no 1_565
H35A H42A 3.2235 no 1_565
H35B C40 2.9474 no 1_565
H35B C42 3.3739 no 1_565
H35B H38C 3.5930 no 1_565
H35B H40A 3.0940 no 1_565
H35B H40B 2.7210 no 1_565
H35B H40C 2.5533 no 1_565
H35B H42A 2.5921 no 1_565
H35B H42C 3.4730 no 1_565
H35C C15 2.9881 no 3_656
H35C C42 3.2774 no 1_565
H35C H15A 2.6147 no 3_656
H35C H15B 3.1402 no 3_656
H35C H15C 2.7295 no 3_656
H35C H40C 3.2865 no 1_565
H35C H42A 2.3644 no 1_565
H36A C2 3.5563 no 2_567
H36A C3 3.3527 no 2_567
H36A C14 3.4557 no 2_567
H36A H3 3.4665 no 2_567
H36A H14A 3.0617 no 2_567
H36A H14C 3.0453 no 2_567
H36A H26 3.1236 no 2_567
H36B Cl4 3.2656 no .
H36B C3 3.3312 no 2_567
H36B C4 3.0839 no 2_567
H36B C5 3.5079 no 2_567
H36B C11 3.3726 no 2_567
H36B C25 3.2263 no 2_567
H36B C26 3.2836 no 2_567
H36B H3 3.5974 no 2_567
H36B H11A 2.8501 no 2_567
H36B H25 2.5862 no 2_567
H36B H26 2.6803 no 2_567
H36B H40B 3.5057 no 1_565
H36C C25 3.2405 no 2_567
H36C C26 2.9235 no 2_567
H36C H14C 3.0371 no 2_567
H36C H25 2.8913 no 2_567
H36C H26 2.2077 no 2_567
H38A Cl3 3.5436 no 4_665
H38A C32 3.1961 no 2_567
H38A H32B 2.4225 no 2_567
H38A H32C 3.1475 no 2_567
H38A H40A 3.0773 no .
H38B Cl2 2.6326 no 4_665
H38B Cl3 3.4344 no 4_665
H38B H20 3.3897 no 1_545
H38B H40A 2.8365 no .
H38C N1 3.5442 no 2_457
H38C C39 3.3766 no .
H38C C40 2.5480 no .
H38C H35B 3.5930 no 1_545
H38C H40A 1.6443 no .
H38C H40B 3.1539 no .
H38C H40C 2.7558 no .
H38C H42C 3.0257 no .
H40A N1 3.1474 no .
H40A C3 3.5472 no 2_557
H40A C37 2.4084 no .
H40A C38 2.3167 no .
H40A H3 2.6302 no 2_557
H40A H35B 3.0940 no 1_545
H40A H38A 3.0773 no .
H40A H38B 2.8365 no .
H40A H38C 1.6443 no .
H40A H42C 3.2691 no .
H40B C3 2.8411 no 2_557
H40B C4 3.1843 no 2_557
H40B C11 3.0498 no 2_557
H40B C35 3.0838 no 1_545
H40B H3 2.1356 no 2_557
H40B H11A 2.5797 no 2_557
H40B H11B 3.0701 no 2_557
H40B H35A 2.5672 no 1_545
H40B H35B 2.7210 no 1_545
H40B H36B 3.5057 no 1_545
H40B H38C 3.1539 no .
H40C N3 2.8096 no .
H40C C35 2.9883 no 1_545
H40C C41 2.3833 no .
H40C C42 2.6896 no .
H40C H3 3.5923 no 2_557
H40C H30A 3.5679 no 4_664
H40C H35A 2.6861 no 1_545
H40C H35B 2.5533 no 1_545
H40C H35C 3.2865 no 1_545
H40C H38C 2.7558 no .
H40C H42A 2.6671 no .
H40C H42C 2.5610 no .
H42A N1 3.1545 no 2_457
H42A C15 3.4536 no 3_646
H42A C35 2.8577 no 1_545
H42A C40 3.5829 no .
H42A H15A 3.0982 no 3_646
H42A H15C 2.9055 no 3_646
H42A H31 2.8398 no 1_545
H42A H35A 3.2235 no 1_545
H42A H35B 2.5921 no 1_545
H42A H35C 2.3644 no 1_545
H42A H40C 2.6671 no .
H42B Zn1 3.2450 no 3_646
H42B Cl1 2.8011 no 3_646
H42B Cl2 2.9401 no 3_646
H42B C18 3.4571 no .
H42B H15C 3.3662 no 3_646
H42B H18A 3.2278 no .
H42B H18B 3.4546 no .
H42B H18C 3.1219 no .
H42C N1 3.0779 no 2_457
H42C C18 3.3232 no .
H42C C40 3.3230 no .
H42C H2 3.4826 no .
H42C H18A 2.7136 no .
H42C H18B 3.3403 no .
H42C H18C 3.4123 no .
H42C H35B 3.4730 no 1_545
H42C H38C 3.0257 no .
H42C H40A 3.2691 no .
H42C H40C 2.5610 no .

loop_
_geom_torsion_atom_site_label_1
_geom_torsion_atom_site_label_2
_geom_torsion_atom_site_label_3
_geom_torsion_atom_site_label_4
_geom_torsion
_geom_torsion_publ_flag
P2 P1 C1 C2 176.6(12) no
P2 P1 C1 C10 -5.3(10) no
C1 P1 P2 P3 -95.3(6) no
C1 P1 P2 C9 5.1(6) no
P2 P1 C13 C14 -98.1(9) no
P2 P1 C13 C15 138.9(8) no
C13 P1 P2 P3 23.9(6) no
C13 P1 P2 C9 124.3(6) no
P2 P1 C16 C17 34.8(10) no
P2 P1 C16 C18 156.7(7) no
C16 P1 P2 P3 149.4(6) no
C16 P1 P2 C9 -110.2(6) no
C1 P1 C13 C14 11.1(12) no
C1 P1 C13 C15 -111.9(10) no
C13 P1 C1 C2 57.9(15) no
C13 P1 C1 C10 -123.9(10) no
C1 P1 C16 C17 -70.4(11) no
C1 P1 C16 C18 51.4(12) no
C16 P1 C1 C2 -71.7(15) no
C16 P1 C1 C10 106.4(10) no
C13 P1 C16 C17 160.0(9) no
C13 P1 C16 C18 -78.2(11) no
C16 P1 C13 C14 139.8(9) no
C16 P1 C13 C15 16.8(12) no
P1 P2 P3 P4 -157.89(17) no
P1 P2 P3 C27 110.1(2) no
P1 P2 C9 C8 179.2(13) no
P1 P2 C9 C10 -4.5(11) no
P3 P2 C9 C8 -82.7(13) no
P3 P2 C9 C10 93.5(11) no
C9 P2 P3 P4 110.2(6) no
C9 P2 P3 C27 18.2(6) no
P2 P3 P4 C19 -93.8(2) no
P2 P3 P4 C31 152.82(19) no
P2 P3 P4 C34 28.4(3) no
P2 P3 C27 C26 -85.7(12) no
P2 P3 C27 C28 94.4(10) no
P4 P3 C27 C26 174.0(12) no
P4 P3 C27 C28 -5.8(10) no
C27 P3 P4 C19 6.9(6) no
C27 P3 P4 C31 -106.5(6) no
C27 P3 P4 C34 129.1(6) no
P3 P4 C19 C20 177.9(13) no
P3 P4 C19 C28 -7.3(10) no
P3 P4 C31 C32 63.1(10) no
P3 P4 C31 C33 -63.4(10) no
P3 P4 C34 C35 151.9(7) no
P3 P4 C34 C36 -84.5(9) no
C19 P4 C31 C32 -41.1(12) no
C19 P4 C31 C33 -167.6(9) no
C31 P4 C19 C20 -73.4(15) no
C31 P4 C19 C28 101.4(11) no
C19 P4 C34 C35 -94.9(10) no
C19 P4 C34 C36 28.7(11) no
C34 P4 C19 C20 53.5(16) no
C34 P4 C19 C28 -131.6(10) no
C31 P4 C34 C35 31.3(12) no
C31 P4 C34 C36 154.9(8) no
C34 P4 C31 C32 -169.3(9) no
C34 P4 C31 C33 64.2(11) no
P1 C1 C2 C3 -176.2(10) no
P1 C1 C10 C5 177.5(10) no
P1 C1 C10 C9 3.1(19) no
C2 C1 C10 C5 -4(3) no
C2 C1 C10 C9 -178.5(14) no
C10 C1 C2 C3 6(3) no
C1 C2 C3 C4 -3(3) no
C2 C3 C4 C5 -2(3) no
C2 C3 C4 C11 176.9(15) no
C3 C4 C5 C6 178.2(14) no
C3 C4 C5 C10 4(3) no
C3 C4 C11 C12 -179.9(18) no
C5 C4 C11 C12 -0.8(17) no
C11 C4 C5 C6 -1.0(18) no
C11 C4 C5 C10 -175.6(13) no
C4 C5 C6 C7 179.0(13) no
C4 C5 C6 C12 2.4(18) no
C4 C5 C10 C1 -0(3) no
C4 C5 C10 C9 174.2(13) no
C6 C5 C10 C1 -174.5(13) no
C6 C5 C10 C9 0(3) no
C10 C5 C6 C7 -6(3) no
C10 C5 C6 C12 176.9(13) no
C5 C6 C7 C8 9(3) no
C5 C6 C12 C11 -2.8(17) no
C7 C6 C12 C11 -178.4(18) no
C12 C6 C7 C8 -176.2(17) no
C6 C7 C8 C9 -5(3) no
C7 C8 C9 P2 174.2(13) no
C7 C8 C9 C10 -2(3) no
P2 C9 C10 C1 2(2) no
P2 C9 C10 C5 -172.5(10) no
C8 C9 C10 C1 178.3(14) no
C8 C9 C10 C5 4(3) no
C4 C11 C12 C6 2.2(17) no
P4 C19 C20 C21 177.2(11) no
P4 C19 C28 C23 -176.7(9) no
P4 C19 C28 C27 4.7(19) no
C20 C19 C28 C23 -1(3) no
C20 C19 C28 C27 -179.8(14) no
C28 C19 C20 C21 3(3) no
C19 C20 C21 C22 -2(3) no
C20 C21 C22 C23 0(3) no
C20 C21 C22 C29 -177.5(16) no
C21 C22 C23 C24 179.4(14) no
C21 C22 C23 C28 2(3) no
C21 C22 C29 C30 -177.8(19) no
C23 C22 C29 C30 4.5(18) no
C29 C22 C23 C24 -2.4(19) no
C29 C22 C23 C28 179.8(14) no
C22 C23 C24 C25 -179.9(13) no
C22 C23 C24 C30 -0.8(18) no
C22 C23 C28 C19 -1(3) no
C22 C23 C28 C27 177.7(14) no
C24 C23 C28 C19 -178.7(13) no
C24 C23 C28 C27 0(3) no
C28 C23 C24 C25 -2(3) no
C28 C23 C24 C30 177.1(13) no
C23 C24 C25 C26 0(3) no
C23 C24 C30 C29 3.4(16) no
C25 C24 C30 C29 -177.7(17) no
C30 C24 C25 C26 -178.3(16) no
C24 C25 C26 C27 3(3) no
C25 C26 C27 P3 174.9(13) no
C25 C26 C27 C28 -5(3) no
P3 C27 C28 C19 2(2) no
P3 C27 C28 C23 -176.6(9) no
C26 C27 C28 C19 -177.9(13) no
C26 C27 C28 C23 3(3) no
C22 C29 C30 C24 -4.8(18) no
